data_7030101
loop_
_publ_author_name
'Chen, Hui-Qing'
'Zhang, Kun'
'Jin, Chao'
'Huang, Wei'

_publ_section_title
;
 Zinc halide template effects on the construction of [1 + 1] flexible
 Schiff-base macrocyclic complexes having pendant-armed dialdehyde
 components.
;
_journal_issue 22
_journal_name_full 'Dalton transactions (Cambridge, England : 2003)'
_journal_page_first 8486
_journal_page_last 8492
_journal_paper_doi 10.1039/c4dt00605d
_journal_volume 43
_journal_year 2014
_chemical_formula_moiety 'C25 H31 Br2 Cl2 N3 O2 Zn'
_chemical_formula_sum 'C25 H31 Br2 Cl2 N3 O2 Zn'
_chemical_formula_weight 701.62
_chemical_name_systematic
; 
 ? 
;
_space_group_IT_number 19
_symmetry_cell_setting orthorhombic
_symmetry_space_group_name_Hall 'P 2ac 2ab'
_symmetry_space_group_name_H-M 'P 21 21 21'
_atom_sites_solution_hydrogens geom
_atom_sites_solution_primary direct
_atom_sites_solution_secondary difmap
_audit_creation_method SHELXL-97
_cell_angle_alpha 90.00
_cell_angle_beta 90.00
_cell_angle_gamma 90.00
_cell_formula_units_Z 4
_cell_length_a 12.269(3)
_cell_length_b 13.851(3)
_cell_length_c 19.379(5)
_cell_measurement_reflns_used 3090
_cell_measurement_temperature 291(2)
_cell_measurement_theta_max 19.102
_cell_measurement_theta_min 2.220
_cell_volume 3293.2(14)
_computing_cell_refinement 'Bruker SMART'
_computing_data_collection 'Bruker SMART'
_computing_data_reduction 'Bruker SAINT'
_computing_molecular_graphics 'Bruker SHELXTL'
_computing_publication_material 'Bruker SHELXTL'
_computing_structure_refinement 'Bruker SHELXTL'
_computing_structure_solution 'Bruker SHELXTL'
_diffrn_ambient_temperature 291(2)
_diffrn_measured_fraction_theta_full 1.000
_diffrn_measured_fraction_theta_max 1.000
_diffrn_measurement_device_type 'CCD area detector'
_diffrn_measurement_method 'phi and omega scans'
_diffrn_radiation_monochromator graphite
_diffrn_radiation_source 'fine-focus sealed tube'
_diffrn_radiation_type MoK\a
_diffrn_radiation_wavelength 0.71073
_diffrn_reflns_av_R_equivalents 0.0589
_diffrn_reflns_av_unetI/netI 0.0804
_diffrn_reflns_limit_h_max 16
_diffrn_reflns_limit_h_min -14
_diffrn_reflns_limit_k_max 18
_diffrn_reflns_limit_k_min -16
_diffrn_reflns_limit_l_max 21
_diffrn_reflns_limit_l_min -25
_diffrn_reflns_number 22590
_diffrn_reflns_theta_full 25.49
_diffrn_reflns_theta_max 25.49
_diffrn_reflns_theta_min 1.81
_exptl_absorpt_coefficient_mu 3.358
_exptl_absorpt_correction_T_max 0.7300
_exptl_absorpt_correction_T_min 0.7300
_exptl_absorpt_correction_type multi-scan
_exptl_absorpt_process_details 'SADABS; Bruker, 2000'
_exptl_crystal_colour yellow
_exptl_crystal_density_diffrn 1.415
_exptl_crystal_density_method 'not measured'
_exptl_crystal_description block
_exptl_crystal_F_000 1408
_exptl_crystal_size_max 0.12
_exptl_crystal_size_mid 0.12
_exptl_crystal_size_min 0.10
_refine_diff_density_max 0.593
_refine_diff_density_min -0.268
_refine_diff_density_rms 0.054
_refine_ls_abs_structure_details 'Flack H D (1983), Acta Cryst. A39, 876-881'
_refine_ls_abs_structure_Flack 0.076(11)
_refine_ls_extinction_method none
_refine_ls_goodness_of_fit_ref 0.920
_refine_ls_hydrogen_treatment constr
_refine_ls_matrix_type full
_refine_ls_number_parameters 316
_refine_ls_number_reflns 6129
_refine_ls_number_restraints 0
_refine_ls_restrained_S_all 0.920
_refine_ls_R_factor_all 0.0672
_refine_ls_R_factor_gt 0.0389
_refine_ls_shift/su_max 0.000
_refine_ls_shift/su_mean 0.000
_refine_ls_structure_factor_coef Fsqd
_refine_ls_weighting_details 'calc w=1/[\s^2^(Fo^2^)+(0.0901P)^2^] where P=(Fo^2^+2Fc^2^)/3'
_refine_ls_weighting_scheme calc
_refine_ls_wR_factor_gt 0.0807
_refine_ls_wR_factor_ref 0.0879
_reflns_number_gt 4055
_reflns_number_total 6129
_reflns_threshold_expression >2sigma(I)
_cod_data_source_file c4dt00605d2.cif
_cod_data_source_block 3a
_cod_depositor_comments 'Adding full bibliography for 7030099--7030105.cif.'
_cod_original_cell_volume 3293.5(14)
_cod_database_code 7030101

loop_
_symmetry_equiv_pos_as_xyz
'x, y, z'
'-x+1/2, -y, z+1/2'
'-x, y+1/2, -z+1/2'
'x+1/2, -y+1/2, -z'

loop_
_atom_site_label
_atom_site_type_symbol
_atom_site_fract_x
_atom_site_fract_y
_atom_site_fract_z
_atom_site_U_iso_or_equiv
_atom_site_adp_type
_atom_site_occupancy
_atom_site_symmetry_multiplicity
_atom_site_calc_flag
_atom_site_refinement_flags
Zn1 Zn 0.52172(5) 0.69239(4) 0.18389(3) 0.05279(16) Uani 1 1 d .
Br1 Br 0.64912(5) 0.56843(4) 0.20499(3) 0.0785(2) Uani 1 1 d .
Br2 Br 0.33892(5) 0.63400(4) 0.19833(3) 0.07570(19) Uani 1 1 d .
C1 C 0.8232(4) 0.8473(3) 0.1050(3) 0.0510(13) Uani 1 1 d .
C2 C 0.8412(5) 0.8565(4) 0.0326(2) 0.0596(14) Uani 1 1 d .
C3 C 0.8722(4) 0.9445(4) 0.0053(3) 0.0657(15) Uani 1 1 d .
H3 H 0.8848 0.9499 -0.0419 0.079 Uiso 1 1 calc R
C4 C 0.8849(5) 1.0247(4) 0.0471(3) 0.0666(15) Uani 1 1 d .
C5 C 0.8655(5) 1.0197(4) 0.1154(3) 0.0686(16) Uani 1 1 d .
H5 H 0.8722 1.0751 0.1421 0.082 Uiso 1 1 calc R
C6 C 0.8343(4) 0.9303(4) 0.1478(3) 0.0568(13) Uani 1 1 d .
C7 C 0.8223(4) 0.7691(4) -0.0111(3) 0.0646(15) Uani 1 1 d .
H7A H 0.8740 0.7192 0.0016 0.077 Uiso 1 1 calc R
H7B H 0.8346 0.7854 -0.0592 0.077 Uiso 1 1 calc R
C8 C 0.6228(4) 0.7966(4) -0.0329(2) 0.0617(14) Uani 1 1 d .
H8A H 0.5588 0.7592 -0.0450 0.074 Uiso 1 1 calc R
H8B H 0.6511 0.8256 -0.0748 0.074 Uiso 1 1 calc R
C9 C 0.5910(4) 0.8753(3) 0.0174(2) 0.0467(12) Uani 1 1 d .
C10 C 0.5566(4) 0.8449(3) 0.0838(2) 0.0421(11) Uani 1 1 d .
C11 C 0.5416(4) 0.9176(3) 0.1342(2) 0.0450(11) Uani 1 1 d .
C12 C 0.5484(4) 1.0158(4) 0.1141(3) 0.0591(14) Uani 1 1 d .
H12 H 0.5357 1.0640 0.1466 0.071 Uiso 1 1 calc R
C13 C 0.5731(5) 1.0404(4) 0.0485(3) 0.0658(15) Uani 1 1 d .
C14 C 0.5978(5) 0.9722(4) 0.0006(3) 0.0652(16) Uani 1 1 d .
H14 H 0.6193 0.9907 -0.0435 0.078 Uiso 1 1 calc R
C15 C 0.5339(4) 0.8993(3) 0.2078(2) 0.0491(11) Uani 1 1 d .
H15 H 0.5283 0.9530 0.2363 0.059 Uiso 1 1 calc R
C16 C 0.5432(5) 0.8163(4) 0.3143(2) 0.0697(15) Uani 1 1 d .
H16A H 0.5321 0.8811 0.3320 0.084 Uiso 1 1 calc R
H16B H 0.4867 0.7752 0.3333 0.084 Uiso 1 1 calc R
C17 C 0.6512(6) 0.7805(4) 0.3369(2) 0.0719(16) Uani 1 1 d .
H17A H 0.6648 0.7194 0.3140 0.086 Uiso 1 1 calc R
H17B H 0.6478 0.7677 0.3860 0.086 Uiso 1 1 calc R
C18 C 0.7475(6) 0.8460(4) 0.3235(3) 0.089(2) Uani 1 1 d .
H18A H 0.7304 0.9103 0.3402 0.107 Uiso 1 1 calc R
H18B H 0.8097 0.8226 0.3495 0.107 Uiso 1 1 calc R
C19 C 0.8108(4) 0.9287(4) 0.2168(3) 0.0656(15) Uani 1 1 d .
H19 H 0.8189 0.9855 0.2419 0.079 Uiso 1 1 calc R
C20 C 0.6945(5) 0.6283(4) -0.0296(3) 0.0659(16) Uani 1 1 d .
H20 H 0.6182 0.6110 -0.0213 0.079 Uiso 1 1 calc R
C21 C 0.7112(6) 0.6199(4) -0.1081(3) 0.0821(19) Uani 1 1 d .
H21A H 0.6670 0.6675 -0.1318 0.098 Uiso 1 1 calc R
H21B H 0.7871 0.6314 -0.1196 0.098 Uiso 1 1 calc R
C22 C 0.6783(7) 0.5197(7) -0.1298(4) 0.125(3) Uani 1 1 d .
H22A H 0.6934 0.5115 -0.1786 0.150 Uiso 1 1 calc R
H22B H 0.6005 0.5118 -0.1230 0.150 Uiso 1 1 calc R
C23 C 0.7389(8) 0.4424(6) -0.0890(5) 0.134(4) Uani 1 1 d .
H23A H 0.7103 0.3796 -0.1016 0.161 Uiso 1 1 calc R
H23B H 0.8153 0.4439 -0.1018 0.161 Uiso 1 1 calc R
C24 C 0.7298(7) 0.4547(4) -0.0111(4) 0.118(3) Uani 1 1 d .
H24A H 0.6556 0.4414 0.0033 0.141 Uiso 1 1 calc R
H24B H 0.7774 0.4088 0.0116 0.141 Uiso 1 1 calc R
C25 C 0.7608(6) 0.5565(4) 0.0105(3) 0.089(2) Uani 1 1 d .
H25A H 0.7476 0.5648 0.0595 0.107 Uiso 1 1 calc R
H25B H 0.8377 0.5671 0.0019 0.107 Uiso 1 1 calc R
Cl1 Cl 0.92403(18) 1.13372(12) 0.01118(11) 0.1130(7) Uani 1 1 d .
Cl2 Cl 0.58181(19) 1.16254(11) 0.02681(10) 0.1154(7) Uani 1 1 d .
N1 N 0.7075(3) 0.7308(3) -0.0025(2) 0.0508(10) Uani 1 1 d .
N2 N 0.5339(3) 0.8175(3) 0.23710(18) 0.0537(10) Uani 1 1 d .
N3 N 0.7779(4) 0.8520(3) 0.2491(2) 0.0688(13) Uani 1 1 d .
H3A H 0.8304 0.8075 0.2428 0.083 Uiso 1 1 calc R
H3B H 0.7194 0.8308 0.2256 0.083 Uiso 1 1 calc R
O1 O 0.7938(3) 0.7651(2) 0.13156(17) 0.0653(10) Uani 1 1 d .
H1A H 0.7224 0.7488 0.1150 0.098 Uiso 1 1 d R
O2 O 0.5460(3) 0.7527(2) 0.09510(14) 0.0484(8) Uani 1 1 d .
H2 H 0.5505 0.7121 0.0570 0.073 Uiso 1 1 d R

loop_
_atom_site_aniso_label
_atom_site_aniso_U_11
_atom_site_aniso_U_22
_atom_site_aniso_U_33
_atom_site_aniso_U_23
_atom_site_aniso_U_13
_atom_site_aniso_U_12
Zn1 0.0639(4) 0.0455(3) 0.0490(3) 0.0040(3) 0.0030(3) 0.0001(3)
Br1 0.0802(4) 0.0574(3) 0.0979(5) 0.0183(3) 0.0110(4) 0.0140(3)
Br2 0.0699(4) 0.0755(4) 0.0816(4) 0.0166(3) 0.0046(3) -0.0110(3)
C1 0.037(3) 0.051(3) 0.064(3) 0.002(3) 0.001(2) 0.000(2)
C2 0.058(3) 0.064(3) 0.057(3) -0.003(3) 0.015(3) 0.004(3)
C3 0.067(4) 0.076(4) 0.055(3) 0.017(3) 0.004(3) 0.000(3)
C4 0.073(4) 0.056(3) 0.071(4) 0.016(3) -0.003(3) -0.011(3)
C5 0.069(4) 0.051(3) 0.086(4) 0.002(3) -0.020(3) -0.008(3)
C6 0.045(3) 0.060(3) 0.066(4) 0.002(3) -0.007(3) -0.003(3)
C7 0.052(4) 0.067(3) 0.075(4) -0.010(3) 0.021(3) -0.005(3)
C8 0.061(4) 0.071(3) 0.053(3) 0.000(3) 0.003(2) 0.012(3)
C9 0.045(3) 0.053(3) 0.042(3) -0.001(2) 0.004(2) 0.003(2)
C10 0.037(3) 0.045(3) 0.044(3) 0.003(2) -0.003(2) 0.009(2)
C11 0.046(3) 0.042(3) 0.047(3) 0.004(2) -0.001(2) 0.006(2)
C12 0.064(4) 0.051(3) 0.063(3) 0.003(3) 0.004(3) 0.018(3)
C13 0.081(4) 0.045(3) 0.071(4) 0.012(3) 0.005(3) 0.014(3)
C14 0.079(4) 0.065(4) 0.051(3) 0.020(3) 0.014(3) 0.012(3)
C15 0.055(3) 0.046(3) 0.046(3) -0.002(2) 0.002(2) 0.009(2)
C16 0.089(4) 0.075(3) 0.045(3) 0.000(3) 0.012(3) 0.012(3)
C17 0.110(5) 0.071(4) 0.035(3) 0.013(2) 0.003(3) 0.012(4)
C18 0.115(6) 0.107(5) 0.045(3) -0.006(3) -0.021(3) 0.013(4)
C19 0.066(4) 0.069(4) 0.062(4) -0.011(3) -0.007(3) -0.001(3)
C20 0.069(4) 0.061(3) 0.067(3) -0.022(3) 0.024(3) -0.008(3)
C21 0.091(5) 0.084(4) 0.071(4) -0.031(3) 0.024(3) -0.001(4)
C22 0.109(7) 0.150(8) 0.116(6) -0.082(6) 0.023(5) -0.023(6)
C23 0.143(9) 0.086(6) 0.173(9) -0.064(6) 0.058(7) -0.025(6)
C24 0.129(7) 0.054(4) 0.170(8) -0.022(5) 0.023(6) 0.008(4)
C25 0.093(5) 0.058(4) 0.116(5) 0.009(4) 0.012(4) 0.016(4)
Cl1 0.1415(18) 0.0726(10) 0.1249(15) 0.0361(11) -0.0035(12) -0.0252(11)
Cl2 0.180(2) 0.0509(9) 0.1158(14) 0.0315(9) 0.0264(13) 0.0199(10)
N1 0.049(3) 0.051(2) 0.052(2) -0.010(2) 0.011(2) 0.001(2)
N2 0.064(3) 0.055(2) 0.042(2) 0.001(2) 0.0049(19) 0.007(2)
N3 0.052(3) 0.094(4) 0.061(3) -0.007(3) -0.015(2) 0.008(3)
O1 0.075(3) 0.053(2) 0.067(2) 0.0047(18) -0.0016(19) -0.0102(19)
O2 0.057(2) 0.0449(19) 0.0431(17) -0.0076(15) 0.0032(15) 0.0079(17)

loop_
_atom_type_symbol
_atom_type_description
_atom_type_scat_dispersion_real
_atom_type_scat_dispersion_imag
_atom_type_scat_source
C C 0.0033 0.0016 'International Tables Vol C Tables 4.2.6.8 and 6.1.1.4'
H H 0.0000 0.0000 'International Tables Vol C Tables 4.2.6.8 and 6.1.1.4'
N N 0.0061 0.0033 'International Tables Vol C Tables 4.2.6.8 and 6.1.1.4'
O O 0.0106 0.0060 'International Tables Vol C Tables 4.2.6.8 and 6.1.1.4'
Zn Zn 0.2839 1.4301 'International Tables Vol C Tables 4.2.6.8 and 6.1.1.4'
Br Br -0.2901 2.4595 'International Tables Vol C Tables 4.2.6.8 and 6.1.1.4'
Cl Cl 0.1484 0.1585 'International Tables Vol C Tables 4.2.6.8 and 6.1.1.4'

loop_
_geom_angle_atom_site_label_1
_geom_angle_atom_site_label_2
_geom_angle_atom_site_label_3
_geom_angle
O2 Zn1 N2 94.13(14)
O2 Zn1 Br1 111.49(9)
N2 Zn1 Br1 119.12(12)
O2 Zn1 Br2 113.12(10)
N2 Zn1 Br2 107.37(12)
Br1 Zn1 Br2 110.72(3)
O1 C1 C2 120.8(4)
O1 C1 C6 120.1(4)
C2 C1 C6 119.0(4)
C3 C2 C1 119.9(5)
C3 C2 C7 122.6(5)
C1 C2 C7 117.4(4)
C2 C3 C4 120.9(5)
C2 C3 H3 119.5
C4 C3 H3 119.5
C5 C4 C3 121.0(5)
C5 C4 Cl1 119.3(5)
C3 C4 Cl1 119.7(4)
C4 C5 C6 121.3(5)
C4 C5 H5 119.3
C6 C5 H5 119.3
C19 C6 C1 122.4(5)
C19 C6 C5 119.8(5)
C1 C6 C5 117.7(5)
C2 C7 N1 111.4(4)
C2 C7 H7A 109.3
N1 C7 H7A 109.3
C2 C7 H7B 109.3
N1 C7 H7B 109.3
H7A C7 H7B 108.0
N1 C8 C9 111.3(4)
N1 C8 H8A 109.4
C9 C8 H8A 109.4
N1 C8 H8B 109.4
C9 C8 H8B 109.4
H8A C8 H8B 108.0
C14 C9 C10 121.3(4)
C14 C9 C8 122.2(4)
C10 C9 C8 116.5(4)
O2 C10 C11 124.7(4)
O2 C10 C9 118.3(4)
C11 C10 C9 116.9(4)
C10 C11 C12 119.1(4)
C10 C11 C15 124.2(4)
C12 C11 C15 116.2(4)
C13 C12 C11 120.9(5)
C13 C12 H12 119.6
C11 C12 H12 119.6
C12 C13 C14 121.2(5)
C12 C13 Cl2 118.9(4)
C14 C13 Cl2 119.7(4)
C13 C14 C9 120.1(5)
C13 C14 H14 120.0
C9 C14 H14 120.0
N2 C15 C11 126.6(4)
N2 C15 H15 116.7
C11 C15 H15 116.7
C17 C16 N2 111.4(4)
C17 C16 H16A 109.3
N2 C16 H16A 109.3
C17 C16 H16B 109.3
N2 C16 H16B 109.3
H16A C16 H16B 108.0
C16 C17 C18 116.6(4)
C16 C17 H17A 108.1
C18 C17 H17A 108.1
C16 C17 H17B 108.1
C18 C17 H17B 108.1
H17A C17 H17B 107.3
N3 C18 C17 113.2(4)
N3 C18 H18A 108.9
C17 C18 H18A 108.9
N3 C18 H18B 108.9
C17 C18 H18B 108.9
H18A C18 H18B 107.8
N3 C19 C6 123.4(5)
N3 C19 H19 118.3
C6 C19 H19 118.3
C25 C20 N1 112.6(5)
C25 C20 C21 112.9(5)
N1 C20 C21 113.4(4)
C25 C20 H20 105.7
N1 C20 H20 105.7
C21 C20 H20 105.7
C22 C21 C20 108.0(5)
C22 C21 H21A 110.1
C20 C21 H21A 110.1
C22 C21 H21B 110.1
C20 C21 H21B 110.1
H21A C21 H21B 108.4
C21 C22 C23 111.8(6)
C21 C22 H22A 109.3
C23 C22 H22A 109.3
C21 C22 H22B 109.3
C23 C22 H22B 109.3
H22A C22 H22B 107.9
C24 C23 C22 113.6(6)
C24 C23 H23A 108.9
C22 C23 H23A 108.9
C24 C23 H23B 108.9
C22 C23 H23B 108.9
H23A C23 H23B 107.7
C25 C24 C23 111.0(6)
C25 C24 H24A 109.4
C23 C24 H24A 109.4
C25 C24 H24B 109.4
C23 C24 H24B 109.4
H24A C24 H24B 108.0
C20 C25 C24 109.7(6)
C20 C25 H25A 109.7
C24 C25 H25A 109.7
C20 C25 H25B 109.7
C24 C25 H25B 109.7
H25A C25 H25B 108.2
C8 N1 C7 112.9(4)
C8 N1 C20 111.0(4)
C7 N1 C20 112.7(4)
C15 N2 C16 117.2(4)
C15 N2 Zn1 122.5(3)
C16 N2 Zn1 120.3(3)
C19 N3 C18 126.1(5)
C19 N3 H3A 105.8
C18 N3 H3A 105.8
C19 N3 H3B 105.8
C18 N3 H3B 105.8
H3A N3 H3B 106.2
C1 O1 H1A 109.1
C10 O2 Zn1 126.0(3)
C10 O2 H2 117.0
Zn1 O2 H2 117.0

loop_
_geom_bond_atom_site_label_1
_geom_bond_atom_site_label_2
_geom_bond_distance
Zn1 O2 1.936(3)
Zn1 N2 2.022(4)
Zn1 Br1 2.3577(9)
Zn1 Br2 2.4006(10)
C1 O1 1.300(5)
C1 C2 1.425(7)
C1 C6 1.425(7)
C2 C3 1.382(7)
C2 C7 1.496(7)
C3 C4 1.384(7)
C3 H3 0.9300
C4 C5 1.346(8)
C4 Cl1 1.731(5)
C5 C6 1.440(7)
C5 H5 0.9300
C6 C19 1.368(7)
C7 N1 1.514(6)
C7 H7A 0.9700
C7 H7B 0.9700
C8 N1 1.502(6)
C8 C9 1.514(6)
C8 H8A 0.9700
C8 H8B 0.9700
C9 C14 1.383(7)
C9 C10 1.420(6)
C10 O2 1.302(5)
C10 C11 1.415(6)
C11 C12 1.418(6)
C11 C15 1.451(6)
C12 C13 1.351(7)
C12 H12 0.9300
C13 C14 1.358(7)
C13 Cl2 1.746(5)
C14 H14 0.9300
C15 N2 1.267(5)
C15 H15 0.9300
C16 C17 1.481(7)
C16 N2 1.501(6)
C16 H16A 0.9700
C16 H16B 0.9700
C17 C18 1.512(8)
C17 H17A 0.9700
C17 H17B 0.9700
C18 N3 1.492(6)
C18 H18A 0.9700
C18 H18B 0.9700
C19 N3 1.297(6)
C19 H19 0.9300
C20 C25 1.500(8)
C20 N1 1.523(6)
C20 C21 1.539(7)
C20 H20 0.9800
C21 C22 1.506(9)
C21 H21A 0.9700
C21 H21B 0.9700
C22 C23 1.525(11)
C22 H22A 0.9700
C22 H22B 0.9700
C23 C24 1.523(10)
C23 H23A 0.9700
C23 H23B 0.9700
C24 C25 1.519(8)
C24 H24A 0.9700
C24 H24B 0.9700
C25 H25A 0.9700
C25 H25B 0.9700
N3 H3A 0.9000
N3 H3B 0.9000
O1 H1A 0.9600
O2 H2 0.9300

loop_
_geom_torsion_atom_site_label_1
_geom_torsion_atom_site_label_2
_geom_torsion_atom_site_label_3
_geom_torsion_atom_site_label_4
_geom_torsion
O1 C1 C2 C3 179.9(5)
C6 C1 C2 C3 1.9(8)
O1 C1 C2 C7 1.5(7)
C6 C1 C2 C7 -176.5(4)
C1 C2 C3 C4 -0.8(8)
C7 C2 C3 C4 177.5(5)
C2 C3 C4 C5 -1.2(9)
C2 C3 C4 Cl1 179.9(4)
C3 C4 C5 C6 2.1(9)
Cl1 C4 C5 C6 -179.0(4)
O1 C1 C6 C19 -2.7(8)
C2 C1 C6 C19 175.2(5)
O1 C1 C6 C5 -179.1(5)
C2 C1 C6 C5 -1.1(7)
C4 C5 C6 C19 -177.3(5)
C4 C5 C6 C1 -0.9(8)
C3 C2 C7 N1 -121.5(6)
C1 C2 C7 N1 56.9(6)
N1 C8 C9 C14 124.4(5)
N1 C8 C9 C10 -53.8(6)
C14 C9 C10 O2 176.1(5)
C8 C9 C10 O2 -5.7(6)
C14 C9 C10 C11 -6.9(7)
C8 C9 C10 C11 171.3(4)
O2 C10 C11 C12 -175.7(5)
C9 C10 C11 C12 7.5(7)
O2 C10 C11 C15 12.9(8)
C9 C10 C11 C15 -163.9(4)
C10 C11 C12 C13 -2.6(8)
C15 C11 C12 C13 169.5(5)
C11 C12 C13 C14 -3.5(9)
C11 C12 C13 Cl2 -179.3(4)
C12 C13 C14 C9 4.3(9)
Cl2 C13 C14 C9 -180.0(4)
C10 C9 C14 C13 1.1(8)
C8 C9 C14 C13 -177.0(5)
C10 C11 C15 N2 -3.7(8)
C12 C11 C15 N2 -175.2(5)
N2 C16 C17 C18 70.2(6)
C16 C17 C18 N3 -71.8(6)
C1 C6 C19 N3 0.8(8)
C5 C6 C19 N3 177.0(5)
C25 C20 C21 C22 59.7(7)
N1 C20 C21 C22 -170.8(6)
C20 C21 C22 C23 -54.7(8)
C21 C22 C23 C24 53.3(10)
C22 C23 C24 C25 -51.7(10)
N1 C20 C25 C24 170.5(5)
C21 C20 C25 C24 -59.5(7)
C23 C24 C25 C20 53.8(9)
C9 C8 N1 C7 -84.5(5)
C9 C8 N1 C20 147.9(4)
C2 C7 N1 C8 69.3(5)
C2 C7 N1 C20 -164.0(4)
C25 C20 N1 C8 -167.5(5)
C21 C20 N1 C8 62.8(6)
C25 C20 N1 C7 64.8(6)
C21 C20 N1 C7 -64.9(6)
C11 C15 N2 C16 170.4(4)
C11 C15 N2 Zn1 -9.8(7)
C17 C16 N2 C15 -108.7(5)
C17 C16 N2 Zn1 71.5(5)
O2 Zn1 N2 C15 12.0(4)
Br1 Zn1 N2 C15 129.4(4)
Br2 Zn1 N2 C15 -103.8(4)
O2 Zn1 N2 C16 -168.2(4)
Br1 Zn1 N2 C16 -50.8(4)
Br2 Zn1 N2 C16 76.0(4)
C6 C19 N3 C18 -177.9(5)
C17 C18 N3 C19 142.0(6)
C11 C10 O2 Zn1 -6.5(7)
C9 C10 O2 Zn1 170.2(3)
N2 Zn1 O2 C10 -4.2(4)
Br1 Zn1 O2 C10 -127.8(3)
Br2 Zn1 O2 C10 106.6(4)
